data_4113670
loop_
_publ_author_name
'Shengming Ma'
'Hongjun Ren'
'Qi Wei'

_publ_section_title
;
 Highly Regio- and Stereoselective Halohydroxylation Reaction of
 1,2-Allenyl Phenyl Sulfoxides. Reaction Scope, Mechanism, and the
 Corresponding Pd- or Ni-Catalyzed Selective Coupling Reactions
;
_journal_name_full 'Journal of the American Chemical Society'
_journal_page_first 4817
_journal_page_last 4830
_journal_paper_doi 10.1021/ja034039q
_journal_volume 125
_journal_year 2003
_chemical_formula_sum 'C9 H9 I O2 S'
_space_group_IT_number 2
_symmetry_cell_setting triclinic
_symmetry_Int_Tables_number 2
_symmetry_space_group_name_Hall '-P 1'
_symmetry_space_group_name_H-M 'P -1'
_audit_creation_date 'Wed Jul  7 11:48:27 1999'
_audit_creation_method 'from TEXRAY.INF file'
_cell_angle_alpha 99.21(1)
_cell_angle_beta 118.63(1)
_cell_angle_gamma 83.36(1)
_cell_formula_units_Z 4.00
_cell_length_a 9.102(1)
_cell_length_b 15.105(2)
_cell_length_c 8.811(2)
_cell_measurement_reflns_used 25
_cell_measurement_temperature 20.0
_cell_measurement_theta_max 21.58
_cell_measurement_theta_min 18.40
_cell_volume 1048.5(3)
_computing_cell_refinement 'MSC/AFC Diffractometer Control'
_computing_data_collection 'MSC/AFC Diffractometer Control'
_computing_data_reduction 'teXsan: PROCESS (MSC)'
_computing_publication_material 'teXsan: FINISH (MSC)'
_computing_structure_refinement 'teXsan: LS (MSC)'
_computing_structure_solution SHELXS86
_diffrn_ambient_temperature 20.0
_diffrn_measurement_device AFC7R
_diffrn_measurement_method 'omega/2-theta scans'
_diffrn_orient_matrix_UB_11 0.07841
_diffrn_orient_matrix_UB_12 -0.05366
_diffrn_orient_matrix_UB_13 0.01148
_diffrn_orient_matrix_UB_21 -0.09763
_diffrn_orient_matrix_UB_22 -0.03873
_diffrn_orient_matrix_UB_23 -0.07402
_diffrn_orient_matrix_UB_31 0.00432
_diffrn_orient_matrix_UB_32 0.01127
_diffrn_orient_matrix_UB_33 -0.10655
_diffrn_radiation_monochromator graphite
_diffrn_radiation_source 'X-ray tube'
_diffrn_radiation_type MoKalpha
_diffrn_radiation_wavelength 0.7107
_diffrn_reflns_av_R_equivalents 1.98
_diffrn_reflns_limit_h_max 9
_diffrn_reflns_limit_h_min 0
_diffrn_reflns_limit_k_max 17
_diffrn_reflns_limit_k_min -17
_diffrn_reflns_limit_l_max 10
_diffrn_reflns_limit_l_min -10
_diffrn_reflns_number 3875
_diffrn_reflns_theta_max 24.9955
_diffrn_reflns_theta_min 2.250
_diffrn_standards_decay_% 13.32
_diffrn_standards_interval_count 200
_diffrn_standards_number 3
_exptl_absorpt_coefficient_mu_cm 32.193
_exptl_absorpt_correction_T_max 1.000
_exptl_absorpt_correction_T_min 0.677
_exptl_absorpt_correction_type psi-scan
_exptl_crystal_colour colorless
_exptl_crystal_density_diffrn 1.952
_exptl_crystal_description prismatic
_exptl_crystal_F_000 592.00
_exptl_crystal_size_max 0.300
_exptl_crystal_size_mid 0.220
_exptl_crystal_size_min 0.200
_refine_diff_density_max -1.06900
_refine_diff_density_min 0.96400
_refine_ls_extinction_coef 125.20398
_refine_ls_extinction_method Zachariasen_type_2_gaussian_isotropic
_refine_ls_goodness_of_fit_obs 2.160
_refine_ls_matrix_type full
_refine_ls_number_parameters 236
_refine_ls_number_reflns 3141
_refine_ls_number_restraints 0
_refine_ls_R_factor_obs 0.0350
_refine_ls_shift/esd_max 0.0020
_refine_ls_structure_factor_coef F
_refine_ls_weighting_scheme sigma
_refine_ls_wR_factor_obs 0.0490
_cod_data_source_file ja034039qsi20030211_044632.cif
_cod_data_source_block master_file_afc7*.xtl
_cod_original_sg_symbol_H-M 'P -1 '
_cod_database_code 4113670

loop_
_symmetry_equiv_pos_as_xyz
'   +x,   +y,   +z'
'   -x,   -y,   -z'

loop_
_atom_site_aniso_label
_atom_site_aniso_U_11
_atom_site_aniso_U_22
_atom_site_aniso_U_33
_atom_site_aniso_U_12
_atom_site_aniso_U_13
_atom_site_aniso_U_23
I1 0.0756(3) 0.0503(2) 0.0631(3) -0.0009(2) 0.0369(2) -0.0008(2)
I2 0.0435(2) 0.0870(3) 0.0711(3) -0.0040(2) 0.0136(2) 0.0017(2)
S1 0.0374(6) 0.0442(6) 0.0477(6) -0.0006(4) 0.0210(5) 0.0103(5)
S2 0.0455(6) 0.0414(6) 0.0440(6) -0.0094(5) 0.0239(5) -0.0020(4)
O1 0.042(2) 0.058(2) 0.060(2) 0.008(1) 0.022(2) 0.025(2)
O2 0.043(2) 0.061(2) 0.046(2) -0.002(1) 0.015(1) 0.011(1)
O3 0.066(2) 0.048(2) 0.052(2) -0.014(2) 0.030(2) -0.012(1)
O4 0.052(2) 0.051(2) 0.054(2) -0.006(1) 0.030(2) -0.004(1)
C1 0.037(2) 0.036(2) 0.042(2) -0.001(2) 0.018(2) 0.003(2)
C2 0.038(2) 0.050(2) 0.048(3) 0.000(2) 0.018(2) 0.007(2)
C3 0.052(3) 0.064(3) 0.059(3) -0.008(2) 0.034(3) 0.003(2)
C4 0.060(3) 0.060(3) 0.046(3) -0.018(2) 0.027(2) 0.003(2)
C5 0.052(3) 0.057(3) 0.046(3) -0.007(2) 0.017(2) 0.010(2)
C6 0.041(2) 0.052(3) 0.047(3) -0.001(2) 0.019(2) 0.008(2)
C7 0.039(2) 0.049(2) 0.038(2) -0.002(2) 0.015(2) 0.003(2)
C8 0.045(3) 0.048(2) 0.038(2) 0.005(2) 0.019(2) 0.009(2)
C9 0.039(2) 0.055(3) 0.067(3) 0.004(2) 0.019(2) 0.007(2)
C10 0.033(2) 0.041(2) 0.040(2) -0.006(2) 0.016(2) 0.003(2)
C11 0.044(3) 0.060(3) 0.040(2) 0.002(2) 0.019(2) 0.003(2)
C12 0.050(3) 0.075(3) 0.042(3) -0.004(2) 0.018(2) 0.014(2)
C13 0.039(2) 0.059(3) 0.053(3) 0.001(2) 0.013(2) 0.021(2)
C14 0.045(3) 0.047(3) 0.055(3) 0.002(2) 0.023(2) 0.008(2)
C15 0.050(3) 0.054(3) 0.051(3) 0.000(2) 0.030(2) 0.002(2)
C16 0.042(2) 0.047(2) 0.048(3) 0.004(2) 0.022(2) 0.005(2)
C17 0.044(2) 0.043(2) 0.051(3) -0.008(2) 0.020(2) -0.002(2)
C18 0.055(3) 0.076(4) 0.060(3) -0.017(3) 0.027(3) -0.025(3)

loop_
_atom_site_label
_atom_site_fract_x
_atom_site_fract_y
_atom_site_fract_z
_atom_site_U_iso_or_equiv
_atom_site_thermal_displace_type
I1 0.53568(5) 0.66906(2) 0.35410(5) 0.0619 Uij
I2 0.40640(4) 0.40740(3) 0.15661(5) 0.0731 Uij
S1 0.3987(1) 0.94796(7) 0.5950(1) 0.0419 Uij
S2 0.9595(1) 0.43575(7) 0.6172(1) 0.0424 Uij
O1 0.2328(4) 0.9857(2) 0.4660(4) 0.0529 Uij
O2 0.7521(4) 0.8984(2) 0.7326(4) 0.0516 Uij
O3 0.9651(4) 0.5129(2) 0.7511(4) 0.0553 Uij
O4 0.9254(4) 0.3399(2) 0.2912(4) 0.0510 Uij
C1 0.3637(5) 0.9175(3) 0.7634(5) 0.0385 Uij
C2 0.2068(5) 0.9320(3) 0.7530(6) 0.0460 Uij
C3 0.1846(6) 0.9148(3) 0.8898(7) 0.0550 Uij
C4 0.3192(7) 0.8824(3) 1.0353(6) 0.0535 Uij
C5 0.4722(6) 0.8680(3) 1.0425(6) 0.0530 Uij
C6 0.4978(6) 0.8846(3) 0.9078(6) 0.0468 Uij
C7 0.4148(5) 0.8373(3) 0.4930(5) 0.0429 Uij
C8 0.5531(6) 0.7943(3) 0.5077(5) 0.0433 Uij
C9 0.7311(6) 0.8186(3) 0.6206(7) 0.0563 Uij
C10 0.9834(5) 0.3361(3) 0.7165(5) 0.0382 Uij
C11 0.9690(6) 0.3416(3) 0.8666(6) 0.0491 Uij
C12 0.9949(6) 0.2644(4) 0.9433(6) 0.0556 Uij
C13 1.0378(6) 0.1840(3) 0.8720(6) 0.0524 Uij
C14 1.0534(6) 0.1793(3) 0.7227(6) 0.0490 Uij
C15 1.0240(6) 0.2553(3) 0.6427(6) 0.0494 Uij
C16 0.7399(6) 0.4311(3) 0.4690(6) 0.0452 Uij
C17 0.6698(6) 0.3981(3) 0.3025(6) 0.0468 Uij
C18 0.7490(7) 0.3509(4) 0.1945(7) 0.0661 Uij
H1 0.1148 0.9537 0.6530 0.0915 Uij
H2 0.0766 0.9252 0.8846 0.0915 Uij
H3 0.3033 0.8707 1.1293 0.0915 Uij
H4 0.5640 0.8455 1.1423 0.0915 Uij
H5 0.6058 0.8735 0.9135 0.0915 Uij
H6 0.3043 0.8175 0.4214 0.0915 Uij
H7 0.7837 0.8168 0.5429 0.0915 Uij
H8 0.7986 0.7730 0.6949 0.0915 Uij
H9 0.7302 0.9413 0.6627 0.0915 Uij
H10 0.9434 0.3976 0.9170 0.0915 Uij
H11 0.9823 0.2669 1.0453 0.0915 Uij
H12 1.0559 0.1314 0.9261 0.0915 Uij
H13 1.0851 0.1237 0.6756 0.0915 Uij
H14 1.0311 0.2526 0.5378 0.0915 Uij
H15 0.6730 0.4636 0.5266 0.0915 Uij
H16 0.7084 0.3926 0.0770 0.0915 Uij
H17 0.7083 0.2916 0.1277 0.0915 Uij
H18 0.9710 0.3940 0.2916 0.0584 Uij

loop_
_atom_type_symbol
_atom_type_oxidation_number
_atom_type_number_in_cell
_atom_type_scat_dispersion_real
_atom_type_scat_dispersion_imag
_atom_type_scat_source
C 0 36 0.003 0.002 'International Tables'
H 0 36 0.000 0.000 'International Tables'
I 0 4 -0.474 1.812 'International Tables'
O 0 8 0.011 0.006 'International Tables'
S 0 4 0.125 0.123 'International Tables'

loop_
_geom_angle_atom_site_label_1
_geom_angle_atom_site_label_2
_geom_angle_atom_site_label_3
_geom_angle
_geom_angle_publ_flag
O(1) S(1) C(1) 105.6(2) yes
O(1) S(1) C(7) 103.8(2) yes
C(1) S(1) C(7) 98.4(2) yes
O(3) S(2) C(10) 105.2(2) yes
O(3) S(2) C(16) 102.3(2) yes
C(10) S(2) C(16) 98.2(2) yes
S(1) C(1) C(2) 119.8(3) yes
S(1) C(1) C(6) 119.3(3) yes
C(2) C(1) C(6) 120.9(4) yes
C(1) C(2) C(3) 119.2(4) yes
C(2) C(3) C(4) 120.0(4) yes
C(3) C(4) C(5) 119.9(4) yes
C(4) C(5) C(6) 121.2(4) yes
C(1) C(6) C(5) 118.8(4) yes
S(1) C(7) C(8) 125.9(4) yes
I(1) C(8) C(7) 118.4(3) yes
I(1) C(8) C(9) 111.4(3) yes
C(7) C(8) C(9) 130.2(4) yes
O(2) C(9) C(8) 114.4(4) yes
S(2) C(10) C(11) 120.3(3) yes
S(2) C(10) C(15) 118.2(3) yes
C(11) C(10) C(15) 121.4(4) yes
C(10) C(11) C(12) 118.8(4) yes
C(11) C(12) C(13) 120.1(4) yes
C(12) C(13) C(14) 120.7(4) yes
C(13) C(14) C(15) 119.8(4) yes
C(10) C(15) C(14) 119.2(4) yes
S(2) C(16) C(17) 126.9(4) yes
I(2) C(17) C(16) 118.4(3) yes
I(2) C(17) C(18) 111.7(3) yes
C(16) C(17) C(18) 129.9(4) yes
O(4) C(18) C(17) 113.0(4) yes

loop_
_geom_bond_atom_site_label_1
_geom_bond_atom_site_label_2
_geom_bond_distance
_geom_bond_publ_flag
I(1) C(8) 2.117(4) yes
I(2) C(17) 2.109(5) yes
S(1) O(1) 1.504(3) yes
S(1) C(1) 1.795(4) yes
S(1) C(7) 1.792(4) yes
S(2) O(3) 1.507(3) yes
S(2) C(10) 1.800(4) yes
S(2) C(16) 1.791(5) yes
O(2) C(9) 1.399(6) yes
O(4) C(18) 1.416(6) yes
C(1) C(2) 1.379(6) yes
C(1) C(6) 1.390(6) yes
C(2) C(3) 1.382(6) yes
C(3) C(4) 1.393(7) yes
C(4) C(5) 1.357(7) yes
C(5) C(6) 1.378(7) yes
C(7) C(8) 1.306(6) yes
C(8) C(9) 1.492(7) yes
C(10) C(11) 1.379(6) yes
C(10) C(15) 1.386(6) yes
C(11) C(12) 1.382(7) yes
C(12) C(13) 1.379(7) yes
C(13) C(14) 1.379(7) yes
C(14) C(15) 1.376(6) yes
C(16) C(17) 1.322(6) yes
C(17) C(18) 1.502(7) yes
